data_7153685
loop_
_publ_author_name
'Ding, Dong'
'Liu, Gang'
'Xu, Guangyang'
'Li, Jian'
'Wang, Guoping'
'Sun, Jiangtao'

_publ_section_title
;
 Palladium catalyzed N-H bond insertion and intramolecular cyclization
 cascade: the divergent synthesis of heterocyclics.
;
_journal_issue 16
_journal_name_full 'Organic &amp; biomolecular chemistry'
_journal_page_first 2533
_journal_page_last 2537
_journal_paper_doi 10.1039/c4ob00001c
_journal_volume 12
_journal_year 2014
_chemical_formula_moiety 'C17 H12 F N O2'
_chemical_formula_sum 'C17 H12 F N O2'
_chemical_formula_weight 281.28
_chemical_name_systematic
; 
 ? 
;
_space_group_IT_number 14
_symmetry_cell_setting monoclinic
_symmetry_space_group_name_Hall '-P 2ybc'
_symmetry_space_group_name_H-M 'P 1 21/c 1'
_atom_sites_solution_hydrogens geom
_atom_sites_solution_primary direct
_atom_sites_solution_secondary difmap
_audit_creation_method SHELXL-97
_cell_angle_alpha 90.00
_cell_angle_beta 110.390(18)
_cell_angle_gamma 90.00
_cell_formula_units_Z 4
_cell_length_a 11.395(4)
_cell_length_b 7.210(2)
_cell_length_c 17.653(5)
_cell_measurement_reflns_used 1633
_cell_measurement_temperature 293(2)
_cell_measurement_theta_max 27.01
_cell_measurement_theta_min 2.46
_cell_volume 1359.5(7)
_computing_structure_refinement 'SHELXL-97 (Sheldrick, 2008)'
_computing_structure_solution 'SHELXS-97 (Sheldrick, 2008)'
_diffrn_ambient_temperature 293(2)
_diffrn_measured_fraction_theta_full 0.998
_diffrn_measured_fraction_theta_max 0.998
_diffrn_radiation_monochromator graphite
_diffrn_radiation_source 'fine-focus sealed tube'
_diffrn_radiation_type MoK\a
_diffrn_radiation_wavelength 0.71073
_diffrn_reflns_av_R_equivalents 0.0539
_diffrn_reflns_av_sigmaI/netI 0.0472
_diffrn_reflns_limit_h_max 13
_diffrn_reflns_limit_h_min -10
_diffrn_reflns_limit_k_max 8
_diffrn_reflns_limit_k_min -8
_diffrn_reflns_limit_l_max 20
_diffrn_reflns_limit_l_min -20
_diffrn_reflns_number 7212
_diffrn_reflns_theta_full 25.01
_diffrn_reflns_theta_max 25.01
_diffrn_reflns_theta_min 1.91
_exptl_absorpt_coefficient_mu 0.100
_exptl_absorpt_correction_T_max 0.9862
_exptl_absorpt_correction_T_min 0.9813
_exptl_absorpt_correction_type multi-scan
_exptl_absorpt_process_details sadabs
_exptl_crystal_density_diffrn 1.374
_exptl_crystal_density_method 'not measured'
_exptl_crystal_F_000 584
_exptl_crystal_size_max 0.19
_exptl_crystal_size_mid 0.17
_exptl_crystal_size_min 0.14
_refine_diff_density_max 0.506
_refine_diff_density_min -0.299
_refine_diff_density_rms 0.055
_refine_ls_extinction_method none
_refine_ls_goodness_of_fit_ref 1.021
_refine_ls_hydrogen_treatment constr
_refine_ls_matrix_type full
_refine_ls_number_parameters 167
_refine_ls_number_reflns 2394
_refine_ls_number_restraints 0
_refine_ls_restrained_S_all 1.021
_refine_ls_R_factor_all 0.1061
_refine_ls_R_factor_gt 0.0689
_refine_ls_shift/su_max 0.000
_refine_ls_shift/su_mean 0.000
_refine_ls_structure_factor_coef Fsqd
_refine_ls_weighting_details 'calc w=1/[\s^2^(Fo^2^)+(0.1359P)^2^+0.4481P] where P=(Fo^2^+2Fc^2^)/3'
_refine_ls_weighting_scheme calc
_refine_ls_wR_factor_gt 0.2064
_refine_ls_wR_factor_ref 0.2428
_reflns_number_gt 1470
_reflns_number_total 2394
_reflns_threshold_expression >2sigma(I)
_cod_data_source_file c4ob00001c2.cif
_cod_data_source_block 130524c
_cod_depositor_comments
;
The following automatic conversions were performed:

'_symmetry_cell_setting' value 'Monoclinic' changed to 'monoclinic'
according to
/usr/data/users/saulius/crontab/automatic-downloads/current/RSC/lib/dictionaries/cif_core.dic
dictionary named 'cif_core.dic' version 2.4.2 from 2011-04-26.

Automatic conversion script
Id: cif_fix_values 2281 2013-09-26 08:29:07Z andrius 
;
_cod_original_sg_symbol_H-M 'P2(1)/c  '
_cod_database_code 7153685

loop_
_symmetry_equiv_pos_as_xyz
'x, y, z'
'-x, y+1/2, -z+1/2'
'-x, -y, -z'
'x, -y-1/2, z-1/2'

loop_
_atom_site_label
_atom_site_type_symbol
_atom_site_fract_x
_atom_site_fract_y
_atom_site_fract_z
_atom_site_U_iso_or_equiv
_atom_site_adp_type
_atom_site_occupancy
_atom_site_symmetry_multiplicity
_atom_site_calc_flag
_atom_site_refinement_flags
C1 C 0.7736(4) 0.4091(6) 0.2929(2) 0.0892(12) Uani 1 1 d .
H1A H 0.7981 0.4489 0.3481 0.134 Uiso 1 1 calc R
H1B H 0.8465 0.3978 0.2778 0.134 Uiso 1 1 calc R
H1C H 0.7323 0.2912 0.2869 0.134 Uiso 1 1 calc R
C2 C 0.6863(3) 0.5485(5) 0.23958(19) 0.0622(8) Uani 1 1 d .
C3 C 0.6190(3) 0.5128(5) 0.1589(2) 0.0719(9) Uani 1 1 d .
H3 H 0.6273 0.3986 0.1368 0.086 Uiso 1 1 calc R
C4 C 0.5395(3) 0.6457(6) 0.1109(2) 0.0718(9) Uani 1 1 d .
H4 H 0.4955 0.6189 0.0569 0.086 Uiso 1 1 calc R
C5 C 0.5239(3) 0.8157(5) 0.14109(19) 0.061 Uani 1 1 d .
C6 C 0.5911(3) 0.8500(5) 0.2212(2) 0.0636(8) Uani 1 1 d .
H6 H 0.5830 0.9642 0.2434 0.076 Uiso 1 1 calc R
C7 C 0.6694(3) 0.7199(5) 0.26870(19) 0.0624(8) Uani 1 1 d .
H7 H 0.7129 0.7478 0.3227 0.075 Uiso 1 1 calc R
C8 C 0.4367(3) 0.9613(5) 0.0935(2) 0.073 Uani 1 1 d .
H8 H 0.4337 1.0710 0.1205 0.087 Uiso 1 1 calc R
C9 C 0.3645(3) 0.9513(6) 0.0186(2) 0.078 Uani 1 1 d .
H9 H 0.3669 0.8428 -0.0094 0.093 Uiso 1 1 calc R
C10 C 0.2806(3) 1.0958(4) -0.02468(19) 0.058 Uani 1 1 d .
C11 C 0.2062(3) 1.0563(5) -0.1101(2) 0.0646(9) Uani 1 1 d .
C12 C 0.1082(3) 1.3452(4) -0.11400(18) 0.0548(8) Uani 1 1 d .
C13 C 0.1826(3) 1.3785(4) -0.03419(16) 0.0504(7) Uani 1 1 d .
C14 C 0.1674(3) 1.5447(5) 0.0007(2) 0.0633(8) Uani 1 1 d .
H14 H 0.2156 1.5719 0.0539 0.076 Uiso 1 1 calc R
C15 C 0.0809(3) 1.6665(5) -0.0444(3) 0.0724(10) Uani 1 1 d .
C16 C 0.0078(3) 1.6325(6) -0.1237(3) 0.0801(11) Uani 1 1 d .
H16 H -0.0500 1.7205 -0.1528 0.096 Uiso 1 1 calc R
C17 C 0.0206(3) 1.4702(5) -0.1591(2) 0.0717(10) Uani 1 1 d .
H17 H -0.0285 1.4444 -0.2123 0.086 Uiso 1 1 calc R
F1 F 0.0673(2) 1.8293(3) -0.01052(18) 0.1084(8) Uani 1 1 d .
N1 N 0.2697(2) 1.2497(4) 0.01105(14) 0.0591(7) Uani 1 1 d .
O1 O 0.2142(3) 0.9160(4) -0.14581(16) 0.0879(8) Uani 1 1 d .
O2 O 0.1203(2) 1.1831(3) -0.15090(13) 0.0677(6) Uani 1 1 d .

loop_
_atom_site_aniso_label
_atom_site_aniso_U_11
_atom_site_aniso_U_22
_atom_site_aniso_U_33
_atom_site_aniso_U_23
_atom_site_aniso_U_13
_atom_site_aniso_U_12
C1 0.091(3) 0.091(3) 0.083(3) 0.017(2) 0.027(2) 0.026(2)
C2 0.0590(18) 0.073(2) 0.0571(18) 0.0073(17) 0.0236(15) 0.0056(16)
C3 0.083(2) 0.072(2) 0.065(2) -0.0076(19) 0.0305(18) 0.0061(19)
C4 0.070(2) 0.093(3) 0.0469(16) -0.0047(18) 0.0132(15) -0.0001(19)
C5 0.056 0.072 0.054 0.001 0.018 0.007
C6 0.0594(18) 0.068(2) 0.0614(19) -0.0079(17) 0.0182(15) 0.0034(16)
C7 0.0562(18) 0.078(2) 0.0507(17) -0.0011(17) 0.0161(14) 0.0007(17)
C8 0.069 0.091 0.060 -0.008 0.025 -0.009
C9 0.079 0.077 0.074 -0.003 0.022 -0.007
C10 0.058 0.055 0.062 0.010 0.021 -0.005
C11 0.072(2) 0.066(2) 0.0584(19) -0.0013(19) 0.0260(17) -0.0177(18)
C12 0.0527(16) 0.0594(19) 0.0478(16) 0.0050(15) 0.0119(14) -0.0131(14)
C13 0.0484(15) 0.0575(18) 0.0414(14) 0.0074(14) 0.0108(12) -0.0106(14)
C14 0.066(2) 0.066(2) 0.0585(18) -0.0033(17) 0.0219(16) -0.0146(17)
C15 0.071(2) 0.056(2) 0.096(3) 0.002(2) 0.037(2) -0.0042(17)
C16 0.059(2) 0.074(3) 0.102(3) 0.029(2) 0.023(2) 0.0001(18)
C17 0.0606(19) 0.078(3) 0.0619(19) 0.016(2) 0.0026(16) -0.0101(18)
F1 0.1163(18) 0.0723(15) 0.148(2) -0.0122(15) 0.0605(17) 0.0049(13)
N1 0.0559(14) 0.0699(17) 0.0455(13) 0.0095(13) 0.0102(11) -0.0086(13)
O1 0.115(2) 0.0721(17) 0.0785(17) -0.0116(15) 0.0366(16) -0.0088(15)
O2 0.0737(14) 0.0690(15) 0.0487(12) -0.0013(11) 0.0066(11) -0.0099(12)

loop_
_atom_type_symbol
_atom_type_description
_atom_type_scat_dispersion_real
_atom_type_scat_dispersion_imag
_atom_type_scat_source
C C 0.0033 0.0016 'International Tables Vol C Tables 4.2.6.8 and 6.1.1.4'
H H 0.0000 0.0000 'International Tables Vol C Tables 4.2.6.8 and 6.1.1.4'
Cl Cl 0.1484 0.1585 'International Tables Vol C Tables 4.2.6.8 and 6.1.1.4'
F F 0.0171 0.0103 'International Tables Vol C Tables 4.2.6.8 and 6.1.1.4'
N N 0.0061 0.0033 'International Tables Vol C Tables 4.2.6.8 and 6.1.1.4'
O O 0.0106 0.0060 'International Tables Vol C Tables 4.2.6.8 and 6.1.1.4'

loop_
_geom_angle_atom_site_label_1
_geom_angle_atom_site_label_2
_geom_angle_atom_site_label_3
_geom_angle
C2 C1 H1A 109.5
C2 C1 H1B 109.5
H1A C1 H1B 109.5
C2 C1 H1C 109.5
H1A C1 H1C 109.5
H1B C1 H1C 109.5
C7 C2 C3 116.8(3)
C7 C2 C1 121.2(3)
C3 C2 C1 122.1(3)
C4 C3 C2 120.6(3)
C4 C3 H3 119.7
C2 C3 H3 119.7
C5 C4 C3 121.7(3)
C5 C4 H4 119.1
C3 C4 H4 119.1
C4 C5 C6 117.3(3)
C4 C5 C8 124.3(3)
C6 C5 C8 118.4(3)
C7 C6 C5 121.3(3)
C7 C6 H6 119.4
C5 C6 H6 119.4
C6 C7 C2 122.3(3)
C6 C7 H7 118.8
C2 C7 H7 118.8
C9 C8 C5 126.8(4)
C9 C8 H8 116.6
C5 C8 H8 116.6
C8 C9 C10 124.7(4)
C8 C9 H9 117.6
C10 C9 H9 117.6
N1 C10 C9 121.1(3)
N1 C10 C11 122.7(3)
C9 C10 C11 116.1(3)
O1 C11 O2 117.4(3)
O1 C11 C10 124.8(3)
O2 C11 C10 117.7(3)
O2 C12 C17 117.2(3)
O2 C12 C13 120.2(3)
C17 C12 C13 122.5(3)
C14 C13 C12 118.2(3)
C14 C13 N1 119.8(3)
C12 C13 N1 121.9(3)
C15 C14 C13 118.6(3)
C15 C14 H14 120.7
C13 C14 H14 120.7
F1 C15 C14 118.5(3)
F1 C15 C16 118.8(4)
C14 C15 C16 122.7(4)
C17 C16 C15 119.8(3)
C17 C16 H16 120.1
C15 C16 H16 120.1
C16 C17 C12 118.1(3)
C16 C17 H17 121.0
C12 C17 H17 121.0
C10 N1 C13 117.4(3)
C11 O2 C12 120.0(2)

loop_
_geom_bond_atom_site_label_1
_geom_bond_atom_site_label_2
_geom_bond_distance
C1 C2 1.494(5)
C1 H1A 0.9600
C1 H1B 0.9600
C1 H1C 0.9600
C2 C7 1.378(5)
C2 C3 1.386(5)
C3 C4 1.387(5)
C3 H3 0.9300
C4 C5 1.372(5)
C4 H4 0.9300
C5 C6 1.376(5)
C5 C8 1.488(5)
C6 C7 1.363(4)
C6 H6 0.9300
C7 H7 0.9300
C8 C9 1.294(5)
C8 H8 0.9300
C9 C10 1.440(5)
C9 H9 0.9300
C10 N1 1.303(4)
C10 C11 1.478(5)
C11 O1 1.212(4)
C11 O2 1.349(4)
C12 O2 1.368(4)
C12 C17 1.374(4)
C12 C13 1.389(4)
C13 C14 1.385(4)
C13 N1 1.390(4)
C14 C15 1.352(5)
C14 H14 0.9300
C15 F1 1.351(4)
C15 C16 1.378(5)
C16 C17 1.359(5)
C16 H16 0.9300
C17 H17 0.9300

loop_
_geom_torsion_atom_site_label_1
_geom_torsion_atom_site_label_2
_geom_torsion_atom_site_label_3
_geom_torsion_atom_site_label_4
_geom_torsion
C7 C2 C3 C4 0.3(5)
C1 C2 C3 C4 -179.5(3)
C2 C3 C4 C5 -0.3(5)
C3 C4 C5 C6 0.4(5)
C3 C4 C5 C8 -177.7(3)
C4 C5 C6 C7 -0.4(5)
C8 C5 C6 C7 177.8(3)
C5 C6 C7 C2 0.4(5)
C3 C2 C7 C6 -0.4(5)
C1 C2 C7 C6 179.4(3)
C4 C5 C8 C9 -0.3(6)
C6 C5 C8 C9 -178.3(3)
C5 C8 C9 C10 179.4(3)
C8 C9 C10 N1 -1.8(5)
C8 C9 C10 C11 180.0(3)
N1 C10 C11 O1 179.3(3)
C9 C10 C11 O1 -2.5(5)
N1 C10 C11 O2 -2.8(4)
C9 C10 C11 O2 175.4(3)
O2 C12 C13 C14 179.9(2)
C17 C12 C13 C14 -0.2(4)
O2 C12 C13 N1 -0.8(4)
C17 C12 C13 N1 179.1(3)
C12 C13 C14 C15 0.1(4)
N1 C13 C14 C15 -179.2(3)
C13 C14 C15 F1 -179.3(3)
C13 C14 C15 C16 -0.4(5)
F1 C15 C16 C17 179.6(3)
C14 C15 C16 C17 0.7(5)
C15 C16 C17 C12 -0.7(5)
O2 C12 C17 C16 -179.6(3)
C13 C12 C17 C16 0.5(5)
C9 C10 N1 C13 -177.2(3)
C11 C10 N1 C13 0.9(4)
C14 C13 N1 C10 -179.8(3)
C12 C13 N1 C10 0.9(4)
O1 C11 O2 C12 -179.2(3)
C10 C11 O2 C12 2.8(4)
C17 C12 O2 C11 178.9(3)
C13 C12 O2 C11 -1.1(4)
